data_4085103
loop_
_publ_author_name
'Chen, Jinxiang'
'Huang, Zi-Ao'
'Hua, Yuhui'
'Zhang, Hong'
'Xia, Haiping'

_publ_section_title
;
 Synthesis of Five-Membered Osmacycles with Osmium--Vinyl Bonds from
 Hydrido Alkenylcarbyne Complexes
;
_journal_issue 1
_journal_name_full Organometallics
_journal_page_first 340
_journal_paper_doi 10.1021/om501076z
_journal_volume 34
_journal_year 2015
_chemical_formula_moiety 'C66 H56 B2 F8 N O2 Os P3,C2H4Cl4'
_chemical_formula_sum 'C68 H60 B2 Cl4 F8 N O2 Os P3'
_chemical_formula_weight 1521.70
_chemical_name_systematic
; 
 ? 
;
_space_group_IT_number 2
_symmetry_cell_setting triclinic
_symmetry_space_group_name_Hall '-P 1'
_symmetry_space_group_name_H-M 'P -1'
_atom_sites_solution_hydrogens geom
_atom_sites_solution_primary direct
_atom_sites_solution_secondary difmap
_audit_creation_method SHELXL-97
_cell_angle_alpha 77.41(3)
_cell_angle_beta 78.38(3)
_cell_angle_gamma 67.03(3)
_cell_formula_units_Z 2
_cell_length_a 12.100(2)
_cell_length_b 13.567(3)
_cell_length_c 22.242(4)
_cell_measurement_reflns_used 10809
_cell_measurement_temperature 173(2)
_cell_measurement_theta_max 54.91
_cell_measurement_theta_min 6.06
_cell_volume 3253.3(13)
_computing_cell_refinement 'Bruker FRAMBO'
_computing_data_collection 'Bruker FRAMBO'
_computing_data_reduction 'Bruker SAINT'
_computing_molecular_graphics 'Bruker SHELXTL'
_computing_publication_material 'Bruker SHELXTL'
_computing_structure_refinement 'SHELXL-97 (Sheldrick, 1997)'
_computing_structure_solution 'SHELXS-97 (Sheldrick, 1990)'
_diffrn_ambient_temperature 173(2)
_diffrn_measured_fraction_theta_full 0.955
_diffrn_measured_fraction_theta_max 0.955
_diffrn_measurement_device_type 'multiwire proportional'
_diffrn_measurement_method 'phi and omega scans'
_diffrn_radiation_monochromator graphite
_diffrn_radiation_source 'fine-focus sealed tube'
_diffrn_radiation_type MoK\a
_diffrn_radiation_wavelength 0.71073
_diffrn_reflns_av_R_equivalents 0.1249
_diffrn_reflns_av_sigmaI/netI 0.1765
_diffrn_reflns_limit_h_max 14
_diffrn_reflns_limit_h_min -14
_diffrn_reflns_limit_k_max 13
_diffrn_reflns_limit_k_min -16
_diffrn_reflns_limit_l_max 26
_diffrn_reflns_limit_l_min -26
_diffrn_reflns_number 23472
_diffrn_reflns_theta_full 25.00
_diffrn_reflns_theta_max 25.00
_diffrn_reflns_theta_min 3.03
_exptl_absorpt_coefficient_mu 2.267
_exptl_absorpt_correction_T_max 1.0000
_exptl_absorpt_correction_T_min 0.1225
_exptl_absorpt_correction_type multi-scan
_exptl_crystal_colour colourless
_exptl_crystal_density_diffrn 1.553
_exptl_crystal_density_method 'not measured'
_exptl_crystal_description block
_exptl_crystal_F_000 1524
_exptl_crystal_size_max 0.1
_exptl_crystal_size_mid 0.08
_exptl_crystal_size_min 0.05
_refine_diff_density_max 2.509
_refine_diff_density_min -1.997
_refine_diff_density_rms 0.212
_refine_ls_extinction_method SHELXL
_refine_ls_goodness_of_fit_ref 0.993
_refine_ls_hydrogen_treatment conster
_refine_ls_matrix_type full
_refine_ls_number_parameters 806
_refine_ls_number_reflns 10929
_refine_ls_number_restraints 30
_refine_ls_restrained_S_all 1.000
_refine_ls_R_factor_all 0.1206
_refine_ls_R_factor_gt 0.0725
_refine_ls_shift/su_max 0.001
_refine_ls_shift/su_mean 0.000
_refine_ls_structure_factor_coef Fsqd
_refine_ls_weighting_details 'calc w=1/[\s^2^(Fo^2^)+(0.0846P)^2^+0.0000P] where P=(Fo^2^+2Fc^2^)/3'
_refine_ls_weighting_scheme calc
_refine_ls_wR_factor_gt 0.1505
_refine_ls_wR_factor_ref 0.1804
_reflns_number_gt 7119
_reflns_number_total 10929
_reflns_threshold_expression >2sigma(I)
_cod_data_source_file om501076z_si_002.cif
_cod_data_source_block Coumpound_8
_cod_depositor_comments
;
The following automatic conversions were performed:

'_symmetry_cell_setting' value 'Triclinic' changed to 'triclinic'
according to
/home/saulius/struct/COD-crude-data--automatic-downloads/rss-feeds/ACS/lib/dictionaries/cif_core.dic
dictionary named 'cif_core.dic' version 2.4.2 from 2011-04-26.

Automatic conversion script
Id: cif_fix_values 2935 2014-11-11 08:27:57Z andrius 

 Adding full bibliography for 4085098--4085105.cif.
;
_cod_original_cell_volume 3253.3(11)
_cod_original_sg_symbol_H-M P-1
_cod_database_code 4085103

loop_
_symmetry_equiv_pos_as_xyz
'x, y, z'
'-x, -y, -z'

loop_
_atom_site_label
_atom_site_type_symbol
_atom_site_fract_x
_atom_site_fract_y
_atom_site_fract_z
_atom_site_U_iso_or_equiv
_atom_site_adp_type
_atom_site_occupancy
_atom_site_symmetry_multiplicity
_atom_site_calc_flag
_atom_site_refinement_flags
Os1 Os 0.09618(4) 0.28811(4) 0.16439(2) 0.01899(15) Uani 1 1 d .
P1 P -0.1148(2) 0.3107(2) 0.18848(13) 0.0209(6) Uani 1 1 d .
P2 P 0.3012(2) 0.2740(2) 0.12589(12) 0.0209(6) Uani 1 1 d .
P3 P 0.1707(2) 0.2806(2) 0.36320(12) 0.0241(7) Uani 1 1 d .
Cl1B Cl -0.5033(4) 0.5925(4) 0.4181(2) 0.0781(13) Uani 1 1 d .
Cl2B Cl -0.0974(4) -0.0595(3) 0.13565(19) 0.0804(13) Uani 1 1 d .
Cl2A Cl -0.0453(5) -0.2887(4) 0.1452(3) 0.113(2) Uani 1 1 d .
O1 O 0.1467(6) 0.1391(5) 0.2271(3) 0.0194(16) Uani 1 1 d .
H4A H 0.1392 0.0788 0.2175 0.023 Uiso 1 1 calc R
Cl1A Cl -0.4582(5) 0.6724(5) 0.5187(3) 0.1163(19) Uani 1 1 d U
O2 O 0.0144(6) 0.5080(6) 0.0892(3) 0.0316(19) Uani 1 1 d .
C9 C 0.0468(8) 0.4235(9) 0.1180(5) 0.019(2) Uani 1 1 d U
B1 B 0.2478(14) 0.8583(14) 0.1775(8) 0.050(4) Uani 1 1 d .
F1D F 0.1980(8) 0.9678(6) 0.1754(4) 0.082(3) Uani 1 1 d .
F2D F -0.1534(7) 0.6438(6) 0.3890(4) 0.071(3) Uani 1 1 d .
N1 N 0.1084(7) 0.1978(7) 0.0966(4) 0.021(2) Uani 1 1 d .
C15 C -0.0970(9) 0.1018(9) 0.2465(5) 0.026(3) Uani 1 1 d .
H15A H -0.0382 0.0801 0.2131 0.031 Uiso 1 1 calc R
C16 C -0.1706(8) 0.2986(9) 0.1199(5) 0.021(2) Uani 1 1 d .
F1C F 0.2475(9) 0.8324(7) 0.1215(4) 0.086(3) Uani 1 1 d .
C18 C -0.1565(8) 0.2116(9) 0.2503(4) 0.021(2) Uani 1 1 d .
C19 C 0.3371(9) 0.3945(8) 0.1204(4) 0.020(2) Uani 1 1 d .
C1 C 0.1100(9) 0.3302(9) 0.2447(5) 0.024(3) Uani 1 1 d .
H1A H 0.0910 0.4023 0.2481 0.029 Uiso 1 1 calc R
C21 C -0.2417(9) 0.2452(9) 0.3014(5) 0.023(2) Uani 1 1 d .
H21A H -0.2785 0.3181 0.3055 0.028 Uiso 1 1 calc R
C22 C 0.3429(9) 0.2479(9) 0.0449(5) 0.030(3) Uani 1 1 d .
C23 C -0.0786(9) 0.3407(9) 0.3992(5) 0.031(3) Uani 1 1 d .
H23A H -0.0842 0.3213 0.3626 0.038 Uiso 1 1 calc R
F1B F 0.3603(8) 0.8217(9) 0.1938(5) 0.101(4) Uani 1 1 d .
C25 C 0.1581(10) 0.0519(9) 0.3340(5) 0.029(3) Uani 1 1 d .
C26 C -0.2186(9) 0.4415(9) 0.2078(5) 0.026(3) Uani 1 1 d .
C27 C 0.2777(9) 0.1615(9) 0.4002(5) 0.027(3) Uani 1 1 d .
C28 C 0.5830(10) 0.1027(12) 0.2280(6) 0.044(4) Uani 1 1 d .
H28A H 0.6356 0.1173 0.2469 0.052 Uiso 1 1 calc R
C29 C -0.2460(10) 0.2041(10) 0.0673(5) 0.036(3) Uani 1 1 d .
H29A H -0.2756 0.1501 0.0679 0.043 Uiso 1 1 calc R
C30 C 0.4183(9) 0.1674(9) 0.1662(5) 0.027(3) Uani 1 1 d .
C31 C 0.1379(10) 0.4987(9) 0.3361(5) 0.032(3) Uani 1 1 d .
H31A H 0.0560 0.5094 0.3408 0.039 Uiso 1 1 calc R
C32 C 0.4451(9) 0.4024(10) 0.0835(5) 0.032(3) Uani 1 1 d .
H32A H 0.4953 0.3471 0.0612 0.038 Uiso 1 1 calc R
F1A F 0.1793(10) 0.8144(10) 0.2212(5) 0.111(4) Uani 1 1 d .
C34 C 0.2959(10) 0.5695(9) 0.1481(5) 0.032(3) Uani 1 1 d .
H34A H 0.2462 0.6274 0.1687 0.038 Uiso 1 1 calc R
C35 C -0.4207(10) 0.5782(10) 0.2178(5) 0.033(3) Uani 1 1 d .
H35A H -0.5010 0.6029 0.2107 0.040 Uiso 1 1 calc R
C36 C 0.4289(10) 0.0615(9) 0.1694(5) 0.034(3) Uani 1 1 d .
H36A H 0.3777 0.0452 0.1504 0.041 Uiso 1 1 calc R
C37 C -0.3361(9) 0.4835(9) 0.1973(5) 0.029(3) Uani 1 1 d .
H37A H -0.3616 0.4472 0.1753 0.035 Uiso 1 1 calc R
C38 C 0.2644(10) 0.4824(9) 0.1532(5) 0.027(3) Uani 1 1 d .
H38A H 0.1940 0.4798 0.1785 0.032 Uiso 1 1 calc R
C39 C -0.2175(9) 0.2169(9) 0.1221(5) 0.029(3) Uani 1 1 d .
H39A H -0.2290 0.1728 0.1593 0.035 Uiso 1 1 calc R
C40 C 0.4959(9) 0.1876(11) 0.1961(5) 0.034(3) Uani 1 1 d .
H40A H 0.4895 0.2585 0.1948 0.040 Uiso 1 1 calc R
C41 C 0.2239(10) 0.3944(10) 0.3446(5) 0.031(3) Uani 1 1 d .
C42 C -0.2115(11) 0.0579(10) 0.3415(5) 0.036(3) Uani 1 1 d .
H42A H -0.2307 0.0061 0.3720 0.043 Uiso 1 1 calc R
C43 C 0.0323(10) 0.3263(10) 0.4147(5) 0.032(3) Uani 1 1 d .
C44 C 0.2678(10) 0.3191(10) 0.0018(5) 0.039(3) Uani 1 1 d .
H44A H 0.1975 0.3742 0.0149 0.047 Uiso 1 1 calc R
C45 C -0.3835(10) 0.6328(9) 0.2478(5) 0.038(3) Uani 1 1 d .
H45A H -0.4387 0.6967 0.2611 0.046 Uiso 1 1 calc R
C46 C -0.1585(9) 0.3655(9) 0.0644(5) 0.026(3) Uani 1 1 d .
H46A H -0.1314 0.4211 0.0640 0.031 Uiso 1 1 calc R
C47 C 0.5916(11) -0.0008(12) 0.2317(6) 0.046(4) Uani 1 1 d .
H47A H 0.6473 -0.0574 0.2545 0.056 Uiso 1 1 calc R
C48 C -0.2698(10) 0.1658(10) 0.3462(5) 0.037(3) Uani 1 1 d .
H48A H -0.3288 0.1863 0.3797 0.045 Uiso 1 1 calc R
C50 C 0.0411(11) 0.3483(10) 0.4722(5) 0.039(3) Uani 1 1 d .
H50A H 0.1153 0.3397 0.4827 0.047 Uiso 1 1 calc R
C3 C 0.1917(11) 0.1297(9) 0.2838(5) 0.030(3) Uani 1 1 d .
H3A H 0.2803 0.1031 0.2755 0.036 Uiso 1 1 calc R
F2C F -0.2731(11) 0.7912(10) 0.3335(6) 0.130(4) Uani 1 1 d U
C53 C 0.4750(10) 0.4883(10) 0.0806(5) 0.036(3) Uani 1 1 d .
H53A H 0.5466 0.4911 0.0567 0.043 Uiso 1 1 calc R
C54 C 0.2478(11) 0.1061(10) 0.4592(5) 0.035(3) Uani 1 1 d .
H54A H 0.1725 0.1343 0.4823 0.042 Uiso 1 1 calc R
C55 C 0.4478(11) 0.1649(10) 0.0259(5) 0.040(3) Uani 1 1 d .
H55A H 0.4979 0.1165 0.0544 0.048 Uiso 1 1 calc R
C56 C 0.2983(12) 0.3077(12) -0.0615(6) 0.050(4) Uani 1 1 d .
H56A H 0.2496 0.3563 -0.0906 0.060 Uiso 1 1 calc R
C2 C 0.1475(9) 0.2504(10) 0.2927(5) 0.027(3) Uani 1 1 d .
C58 C 0.1175(11) 0.1435(11) 0.0635(5) 0.036(3) Uani 1 1 d .
C59 C -0.2306(10) 0.2711(10) 0.0118(5) 0.039(3) Uani 1 1 d .
H59A H -0.2506 0.2616 -0.0242 0.046 Uiso 1 1 calc R
C60 C 0.3437(10) 0.3794(10) 0.3383(6) 0.041(3) Uani 1 1 d .
H60A H 0.4006 0.3094 0.3448 0.049 Uiso 1 1 calc R
C61 C -0.1246(10) 0.0255(10) 0.2918(5) 0.033(3) Uani 1 1 d .
H61A H -0.0850 -0.0478 0.2890 0.040 Uiso 1 1 calc R
C62 C -0.1811(11) 0.3849(11) 0.4397(6) 0.046(4) Uani 1 1 d .
H62A H -0.2568 0.4021 0.4279 0.055 Uiso 1 1 calc R
C63 C 0.4034(11) 0.5719(11) 0.1118(5) 0.040(3) Uani 1 1 d .
H63A H 0.4263 0.6309 0.1088 0.048 Uiso 1 1 calc R
C64 C 0.0491(11) 0.0700(12) 0.3744(6) 0.044(3) Uani 1 1 d .
H64A H -0.0106 0.1387 0.3696 0.053 Uiso 1 1 calc R
C65 C -0.2632(11) 0.5961(10) 0.2597(6) 0.050(4) Uani 1 1 d .
H65A H -0.2380 0.6346 0.2804 0.060 Uiso 1 1 calc R
C66 C 0.3998(13) 0.2250(12) -0.0798(6) 0.054(4) Uani 1 1 d .
H66A H 0.4185 0.2143 -0.1211 0.065 Uiso 1 1 calc R
C67 C 0.2472(13) -0.0544(14) 0.3429(7) 0.063(5) Uani 1 1 d .
H67A H 0.3219 -0.0717 0.3182 0.075 Uiso 1 1 calc R
C69 C 0.4743(11) 0.0158(10) 0.3912(6) 0.046(4) Uani 1 1 d .
H69A H 0.5480 -0.0167 0.3679 0.055 Uiso 1 1 calc R
C70 C 0.1748(11) 0.5858(11) 0.3207(6) 0.047(4) Uani 1 1 d .
H70A H 0.1181 0.6559 0.3147 0.057 Uiso 1 1 calc R
C71 C 0.3809(12) 0.4641(11) 0.3227(7) 0.051(4) Uani 1 1 d .
H71A H 0.4629 0.4530 0.3177 0.061 Uiso 1 1 calc R
C73 C 0.3938(10) 0.1174(11) 0.3661(6) 0.044(3) Uani 1 1 d .
H73A H 0.4161 0.1544 0.3282 0.053 Uiso 1 1 calc R
C74 C -0.1832(11) 0.5003(10) 0.2394(5) 0.041(3) Uani 1 1 d .
H74A H -0.1032 0.4745 0.2472 0.050 Uiso 1 1 calc R
C75 C -0.1851(10) 0.3533(10) 0.0095(6) 0.038(3) Uani 1 1 d .
H75A H -0.1733 0.3975 -0.0276 0.045 Uiso 1 1 calc R
C76 C 0.5175(11) -0.0204(11) 0.2017(6) 0.047(4) Uani 1 1 d .
H76A H 0.5262 -0.0919 0.2026 0.056 Uiso 1 1 calc R
C77 C -0.1746(13) 0.4040(11) 0.4960(7) 0.053(4) Uani 1 1 d .
H77A H -0.2455 0.4311 0.5226 0.064 Uiso 1 1 calc R
C78 C 0.3348(14) 0.0077(11) 0.4819(6) 0.053(4) Uani 1 1 d .
H78A H 0.3158 -0.0292 0.5206 0.064 Uiso 1 1 calc R
C80 C 0.4469(12) -0.0361(11) 0.4491(6) 0.047(4) Uani 1 1 d .
H80A H 0.5036 -0.1003 0.4660 0.056 Uiso 1 1 calc R
C81 C -0.0678(12) 0.3845(10) 0.5138(5) 0.045(4) Uani 1 1 d .
H81A H -0.0645 0.3944 0.5533 0.054 Uiso 1 1 calc R
C84 C 0.4752(12) 0.1567(11) -0.0364(6) 0.056(4) Uani 1 1 d .
H84A H 0.5469 0.1034 -0.0499 0.067 Uiso 1 1 calc R
C85 C 0.0263(16) -0.0028(14) 0.4178(7) 0.067(5) Uani 1 1 d .
H85A H -0.0472 0.0164 0.4435 0.080 Uiso 1 1 calc R
C86 C 0.2186(16) -0.1353(13) 0.3916(8) 0.073(5) Uani 1 1 d .
H86A H 0.2752 -0.2052 0.3987 0.088 Uiso 1 1 calc R
F2B F -0.2371(13) 0.8068(11) 0.4171(6) 0.148(5) Uani 1 1 d U
C88 C 0.2947(12) 0.5689(12) 0.3143(6) 0.051(4) Uani 1 1 d .
H88A H 0.3197 0.6279 0.3042 0.061 Uiso 1 1 calc R
B2 B -0.1859(14) 0.7502(17) 0.3714(8) 0.057(5) Uani 1 1 d .
F2A F -0.0901(15) 0.7783(14) 0.3457(8) 0.175(6) Uani 1 1 d U
C92 C 0.1065(14) -0.1069(14) 0.4270(7) 0.062(4) Uani 1 1 d .
H92A H 0.0857 -0.1585 0.4570 0.074 Uiso 1 1 calc R
C1S C -0.4320(16) 0.6634(15) 0.4393(7) 0.084(6) Uani 1 1 d .
H1SA H -0.4578 0.7361 0.4161 0.101 Uiso 1 1 calc R
H1SB H -0.3456 0.6294 0.4275 0.101 Uiso 1 1 calc R
C2S C -0.0560(16) -0.1861(12) 0.1839(9) 0.086(6) Uani 1 1 d .
H2SA H 0.0214 -0.2022 0.1975 0.104 Uiso 1 1 calc R
H2SB H -0.1157 -0.1832 0.2205 0.104 Uiso 1 1 calc R
C4 C 0.1335(16) 0.0692(16) 0.0199(8) 0.065(5) Uiso 1 1 d .
H4B H 0.116(12) 0.111(12) -0.019(7) 0.078 Uiso 1 1 d .
H4C H 0.084(13) 0.039(12) 0.034(7) 0.078 Uiso 1 1 d .
H4A1 H 0.221(13) 0.037(11) 0.009(6) 0.078 Uiso 1 1 d .

loop_
_atom_site_aniso_label
_atom_site_aniso_U_11
_atom_site_aniso_U_22
_atom_site_aniso_U_33
_atom_site_aniso_U_23
_atom_site_aniso_U_13
_atom_site_aniso_U_12
Os1 0.0217(2) 0.0176(2) 0.0177(2) -0.00153(17) -0.00538(16) -0.00651(17)
P1 0.0212(14) 0.0205(16) 0.0219(15) -0.0014(13) -0.0052(12) -0.0082(12)
P2 0.0196(13) 0.0197(16) 0.0214(15) -0.0019(13) -0.0030(12) -0.0056(12)
P3 0.0288(15) 0.0264(17) 0.0187(14) -0.0058(13) -0.0055(12) -0.0091(13)
Cl1B 0.063(2) 0.078(3) 0.094(3) -0.012(3) -0.014(2) -0.025(2)
Cl2B 0.116(4) 0.054(3) 0.066(3) -0.016(2) -0.029(3) -0.013(3)
Cl2A 0.134(5) 0.074(4) 0.155(5) -0.054(4) 0.002(4) -0.053(3)
O1 0.032(4) 0.015(4) 0.021(4) 0.000(3) -0.008(3) -0.018(3)
Cl1A 0.121(2) 0.113(2) 0.114(2) -0.0185(10) -0.0140(10) -0.0422(11)
O2 0.032(4) 0.019(5) 0.040(5) 0.003(4) -0.003(4) -0.010(4)
C9 0.019(2) 0.018(2) 0.019(2) -0.0028(11) -0.0026(10) -0.0072(12)
B1 0.042(9) 0.053(12) 0.041(9) -0.012(9) 0.001(8) -0.002(8)
F1D 0.115(7) 0.020(5) 0.113(8) -0.022(5) -0.059(6) 0.002(5)
F2D 0.063(5) 0.022(5) 0.122(8) 0.017(5) -0.023(5) -0.018(4)
N1 0.020(4) 0.013(5) 0.028(5) -0.003(4) 0.001(4) -0.007(4)
C15 0.031(6) 0.020(6) 0.030(6) 0.011(5) -0.010(5) -0.016(5)
C16 0.016(5) 0.023(6) 0.019(6) -0.003(5) -0.001(4) -0.002(5)
F1C 0.117(8) 0.059(6) 0.082(7) -0.032(5) -0.016(6) -0.019(6)
C18 0.016(5) 0.035(7) 0.015(5) 0.012(5) -0.007(4) -0.018(5)
C19 0.034(6) 0.023(6) 0.014(5) 0.002(5) -0.012(5) -0.020(5)
C1 0.030(6) 0.012(6) 0.035(7) -0.005(5) 0.000(5) -0.012(5)
C21 0.027(6) 0.022(6) 0.022(6) 0.002(5) -0.001(5) -0.013(5)
C22 0.029(6) 0.025(7) 0.028(6) -0.006(6) 0.002(5) -0.005(5)
C23 0.029(6) 0.034(7) 0.037(7) -0.004(6) -0.006(5) -0.017(6)
F1B 0.061(6) 0.101(8) 0.113(8) -0.028(7) -0.027(6) 0.013(5)
C25 0.034(6) 0.025(7) 0.025(6) -0.001(6) -0.013(5) -0.003(5)
C26 0.034(6) 0.020(6) 0.020(6) 0.001(5) -0.001(5) -0.007(5)
C27 0.029(6) 0.033(7) 0.020(6) -0.012(5) -0.001(5) -0.010(5)
C28 0.023(6) 0.059(10) 0.041(8) 0.014(7) -0.003(6) -0.017(6)
C29 0.051(7) 0.030(7) 0.039(7) 0.010(6) -0.015(6) -0.031(6)
C30 0.022(5) 0.032(7) 0.025(6) -0.013(6) -0.003(5) -0.003(5)
C31 0.035(6) 0.029(7) 0.041(7) -0.003(6) 0.001(6) -0.025(6)
C32 0.029(6) 0.027(7) 0.037(7) 0.002(6) -0.010(5) -0.009(5)
F1A 0.120(9) 0.144(11) 0.082(7) 0.018(7) -0.020(7) -0.077(8)
C34 0.050(7) 0.017(6) 0.037(7) -0.006(6) -0.013(6) -0.017(6)
C35 0.024(6) 0.035(8) 0.039(7) -0.007(6) -0.006(5) -0.007(5)
C36 0.041(7) 0.028(7) 0.031(7) -0.005(6) -0.006(6) -0.010(6)
C37 0.030(6) 0.032(7) 0.032(6) -0.013(6) -0.008(5) -0.012(5)
C38 0.034(6) 0.026(7) 0.023(6) -0.010(5) -0.007(5) -0.008(5)
C39 0.032(6) 0.040(8) 0.029(6) -0.012(6) -0.009(5) -0.023(6)
C40 0.024(6) 0.050(8) 0.023(6) 0.004(6) 0.002(5) -0.016(6)
C41 0.046(7) 0.040(8) 0.010(5) -0.013(5) -0.007(5) -0.013(6)
C42 0.054(8) 0.033(8) 0.032(7) 0.003(6) -0.011(6) -0.030(6)
C43 0.045(7) 0.034(7) 0.022(6) -0.011(6) -0.006(5) -0.016(6)
C44 0.035(7) 0.045(8) 0.026(7) -0.015(6) 0.003(6) -0.002(6)
C45 0.032(7) 0.020(7) 0.039(7) -0.001(6) 0.007(6) 0.008(5)
C46 0.043(7) 0.019(6) 0.025(6) 0.009(5) -0.010(5) -0.025(5)
C47 0.030(7) 0.056(10) 0.043(8) 0.007(7) -0.007(6) -0.012(7)
C48 0.033(6) 0.042(8) 0.031(7) -0.005(6) 0.007(5) -0.013(6)
C50 0.054(8) 0.043(8) 0.026(7) -0.005(6) -0.010(6) -0.022(7)
C3 0.055(7) 0.020(6) 0.019(6) 0.001(5) -0.016(5) -0.013(6)
F2C 0.143(8) 0.107(7) 0.132(8) -0.006(6) -0.079(7) -0.015(6)
C53 0.028(6) 0.042(8) 0.039(7) 0.000(6) -0.012(6) -0.012(6)
C54 0.047(7) 0.040(8) 0.026(6) 0.001(6) -0.014(6) -0.021(6)
C55 0.045(7) 0.038(8) 0.027(7) -0.002(6) -0.008(6) -0.004(6)
C56 0.057(8) 0.057(10) 0.029(7) -0.001(7) -0.011(6) -0.013(8)
C2 0.023(6) 0.042(8) 0.016(6) -0.013(6) -0.008(5) -0.003(5)
C58 0.042(7) 0.042(8) 0.026(7) -0.004(6) 0.002(6) -0.020(6)
C59 0.041(7) 0.044(8) 0.027(7) 0.002(6) -0.019(6) -0.008(6)
C60 0.037(7) 0.023(7) 0.063(9) -0.003(7) -0.013(6) -0.011(6)
C61 0.046(7) 0.020(7) 0.034(7) 0.007(6) -0.012(6) -0.014(6)
C62 0.031(7) 0.050(9) 0.060(9) -0.011(8) 0.003(7) -0.020(6)
C63 0.044(7) 0.038(8) 0.037(7) 0.003(6) -0.025(6) -0.009(6)
C64 0.047(8) 0.055(10) 0.039(8) -0.007(7) -0.016(6) -0.024(7)
C65 0.048(8) 0.040(8) 0.061(9) -0.032(8) -0.008(7) -0.003(7)
C66 0.076(10) 0.053(10) 0.031(7) -0.012(7) 0.004(7) -0.022(8)
C67 0.052(9) 0.087(13) 0.057(10) -0.045(10) -0.014(8) -0.012(9)
C69 0.039(7) 0.039(8) 0.043(8) -0.021(7) -0.009(6) 0.013(6)
C70 0.046(8) 0.048(9) 0.040(8) -0.013(7) -0.004(7) -0.008(7)
C71 0.044(8) 0.041(9) 0.079(11) -0.001(8) -0.012(7) -0.030(7)
C73 0.037(7) 0.057(10) 0.030(7) -0.004(7) -0.005(6) -0.008(7)
C74 0.041(7) 0.044(8) 0.038(7) -0.015(7) -0.015(6) -0.006(6)
C75 0.055(8) 0.043(8) 0.035(7) 0.009(6) -0.011(6) -0.043(7)
C76 0.052(8) 0.029(8) 0.047(8) -0.005(7) 0.000(7) -0.005(7)
C77 0.052(9) 0.039(9) 0.056(9) -0.015(7) 0.015(8) -0.009(7)
C78 0.093(12) 0.041(9) 0.032(7) 0.008(7) -0.022(8) -0.032(9)
C80 0.061(9) 0.031(8) 0.052(9) 0.000(7) -0.033(8) -0.011(7)
C81 0.059(9) 0.041(9) 0.024(7) -0.009(6) 0.006(7) -0.011(7)
C84 0.049(8) 0.057(10) 0.035(8) -0.022(7) -0.005(7) 0.016(7)
C85 0.105(13) 0.071(13) 0.036(8) 0.012(9) -0.017(9) -0.051(11)
C86 0.098(14) 0.041(10) 0.077(12) 0.013(9) -0.022(11) -0.029(10)
F2B 0.189(9) 0.132(8) 0.115(7) -0.067(7) -0.039(7) -0.018(7)
C88 0.058(9) 0.045(9) 0.052(9) -0.001(7) -0.008(7) -0.024(8)
B2 0.037(9) 0.078(15) 0.057(11) -0.032(11) -0.014(8) -0.007(9)
F2A 0.175(6) 0.175(6) 0.176(6) -0.0258(14) -0.0217(13) -0.064(2)
C92 0.068(10) 0.057(11) 0.069(11) 0.019(9) -0.028(9) -0.038(9)
C1S 0.112(14) 0.093(15) 0.053(10) -0.013(10) 0.003(10) -0.049(12)
C2S 0.103(13) 0.042(11) 0.126(16) -0.012(11) -0.060(12) -0.017(10)

loop_
_atom_type_symbol
_atom_type_description
_atom_type_scat_dispersion_real
_atom_type_scat_dispersion_imag
_atom_type_scat_source
C C 0.0033 0.0016 'International Tables Vol C Tables 4.2.6.8 and 6.1.1.4'
H H 0.0000 0.0000 'International Tables Vol C Tables 4.2.6.8 and 6.1.1.4'
B B 0.0013 0.0007 'International Tables Vol C Tables 4.2.6.8 and 6.1.1.4'
Cl Cl 0.1484 0.1585 'International Tables Vol C Tables 4.2.6.8 and 6.1.1.4'
F F 0.0171 0.0103 'International Tables Vol C Tables 4.2.6.8 and 6.1.1.4'
N N 0.0061 0.0033 'International Tables Vol C Tables 4.2.6.8 and 6.1.1.4'
O O 0.0106 0.0060 'International Tables Vol C Tables 4.2.6.8 and 6.1.1.4'
Os Os -1.2165 7.6030 'International Tables Vol C Tables 4.2.6.8 and 6.1.1.4'
P P 0.1023 0.0942 'International Tables Vol C Tables 4.2.6.8 and 6.1.1.4'

loop_
_geom_angle_atom_site_label_1
_geom_angle_atom_site_label_2
_geom_angle_atom_site_label_3
_geom_angle
C9 Os1 C1 98.7(4)
C9 Os1 N1 98.5(4)
C1 Os1 N1 162.5(4)
C9 Os1 O1 173.8(3)
C1 Os1 O1 75.5(4)
N1 Os1 O1 87.4(3)
C9 Os1 P2 87.9(3)
C1 Os1 P2 90.0(3)
N1 Os1 P2 87.6(2)
O1 Os1 P2 94.32(18)
C9 Os1 P1 86.8(3)
C1 Os1 P1 96.5(3)
N1 Os1 P1 87.4(2)
O1 Os1 P1 91.53(19)
P2 Os1 P1 172.17(10)
C26 P1 C18 104.5(5)
C26 P1 C16 103.2(5)
C18 P1 C16 103.3(5)
C26 P1 Os1 116.4(4)
C18 P1 Os1 117.7(3)
C16 P1 Os1 110.1(3)
C30 P2 C19 104.0(5)
C30 P2 C22 103.8(5)
C19 P2 C22 101.7(5)
C30 P2 Os1 116.8(4)
C19 P2 Os1 117.0(3)
C22 P2 Os1 111.7(4)
C27 P3 C43 110.6(5)
C27 P3 C2 108.0(5)
C43 P3 C2 112.2(5)
C27 P3 C41 111.7(5)
C43 P3 C41 104.7(5)
C2 P3 C41 109.6(5)
C3 O1 Os1 121.6(6)
C3 O1 H4A 119.2
Os1 O1 H4A 119.2
O2 C9 Os1 179.0(9)
F1D B1 F1A 107.9(12)
F1D B1 F1B 109.3(15)
F1A B1 F1B 108.8(14)
F1D B1 F1C 109.7(13)
F1A B1 F1C 108.6(15)
F1B B1 F1C 112.4(12)
C58 N1 Os1 175.2(10)
C61 C15 C18 120.4(10)
C61 C15 H15A 119.8
C18 C15 H15A 119.8
C46 C16 C39 119.5(10)
C46 C16 P1 119.3(8)
C39 C16 P1 121.0(8)
C15 C18 C21 120.4(10)
C15 C18 P1 118.6(7)
C21 C18 P1 121.0(8)
C38 C19 C32 116.5(10)
C38 C19 P2 123.5(8)
C32 C19 P2 120.0(8)
C2 C1 Os1 118.2(7)
C2 C1 H1A 120.9
Os1 C1 H1A 120.9
C18 C21 C48 117.9(10)
C18 C21 H21A 121.0
C48 C21 H21A 121.0
C55 C22 C44 120.4(10)
C55 C22 P2 122.5(9)
C44 C22 P2 117.1(8)
C43 C23 C62 118.0(11)
C43 C23 H23A 121.0
C62 C23 H23A 121.0
C64 C25 C67 116.2(12)
C64 C25 C3 127.8(11)
C67 C25 C3 116.0(11)
C37 C26 C74 116.3(10)
C37 C26 P1 122.8(9)
C74 C26 P1 120.7(8)
C54 C27 C73 119.8(11)
C54 C27 P3 122.5(8)
C73 C27 P3 117.4(9)
C47 C28 C40 120.5(13)
C47 C28 H28A 119.8
C40 C28 H28A 119.8
C59 C29 C39 120.8(11)
C59 C29 H29A 119.6
C39 C29 H29A 119.6
C40 C30 C36 118.5(11)
C40 C30 P2 122.8(9)
C36 C30 P2 118.7(9)
C70 C31 C41 119.5(11)
C70 C31 H31A 120.3
C41 C31 H31A 120.3
C53 C32 C19 120.8(10)
C53 C32 H32A 119.6
C19 C32 H32A 119.6
C63 C34 C38 119.5(10)
C63 C34 H34A 120.3
C38 C34 H34A 120.3
C37 C35 C45 118.4(10)
C37 C35 H35A 120.8
C45 C35 H35A 120.8
C76 C36 C30 118.6(12)
C76 C36 H36A 120.7
C30 C36 H36A 120.7
C26 C37 C35 123.7(11)
C26 C37 H37A 118.2
C35 C37 H37A 118.2
C19 C38 C34 121.2(10)
C19 C38 H38A 119.4
C34 C38 H38A 119.4
C16 C39 C29 118.6(11)
C16 C39 H39A 120.7
C29 C39 H39A 120.7
C30 C40 C28 120.7(13)
C30 C40 H40A 119.6
C28 C40 H40A 119.6
C60 C41 C31 119.9(12)
C60 C41 P3 122.2(9)
C31 C41 P3 117.9(9)
C48 C42 C61 120.6(11)
C48 C42 H42A 119.7
C61 C42 H42A 119.7
C23 C43 C50 120.8(11)
C23 C43 P3 122.4(8)
C50 C43 P3 116.8(9)
C22 C44 C56 120.0(11)
C22 C44 H44A 120.0
C56 C44 H44A 120.0
C65 C45 C35 121.6(10)
C65 C45 H45A 119.2
C35 C45 H45A 119.2
C16 C46 C75 122.7(10)
C16 C46 H46A 118.6
C75 C46 H46A 118.6
C76 C47 C28 118.6(13)
C76 C47 H47A 120.7
C28 C47 H47A 120.7
C42 C48 C21 121.0(10)
C42 C48 H48A 119.5
C21 C48 H48A 119.5
C81 C50 C43 117.7(11)
C81 C50 H50A 121.2
C43 C50 H50A 121.2
O1 C3 C25 112.7(9)
O1 C3 C2 101.8(8)
C25 C3 C2 119.1(9)
O1 C3 H3A 107.6
C25 C3 H3A 107.6
C2 C3 H3A 107.6
C32 C53 C63 121.6(11)
C32 C53 H53A 119.2
C63 C53 H53A 119.2
C78 C54 C27 118.3(12)
C78 C54 H54A 120.9
C27 C54 H54A 120.9
C84 C55 C22 118.1(12)
C84 C55 H55A 121.0
C22 C55 H55A 121.0
C66 C56 C44 119.4(13)
C66 C56 H56A 120.3
C44 C56 H56A 120.3
C1 C2 C3 120.0(9)
C1 C2 P3 120.6(9)
C3 C2 P3 118.6(8)
N1 C58 C4 178.2(15)
C29 C59 C75 120.8(11)
C29 C59 H59A 119.6
C75 C59 H59A 119.6
C71 C60 C41 121.1(12)
C71 C60 H60A 119.5
C41 C60 H60A 119.5
C15 C61 C42 119.7(11)
C15 C61 H61A 120.2
C42 C61 H61A 120.2
C77 C62 C23 122.1(12)
C77 C62 H62A 119.0
C23 C62 H62A 119.0
C34 C63 C53 120.4(12)
C34 C63 H63A 119.8
C53 C63 H63A 119.8
C85 C64 C25 124.2(15)
C85 C64 H64A 117.9
C25 C64 H64A 117.9
C45 C65 C74 117.7(12)
C45 C65 H65A 121.1
C74 C65 H65A 121.1
C56 C66 C84 119.7(12)
C56 C66 H66A 120.2
C84 C66 H66A 120.2
C25 C67 C86 118.5(13)
C25 C67 H67A 120.8
C86 C67 H67A 120.8
C80 C69 C73 121.8(12)
C80 C69 H69A 119.1
C73 C69 H69A 119.1
C88 C70 C31 119.6(13)
C88 C70 H70A 120.2
C31 C70 H70A 120.2
C60 C71 C88 119.1(12)
C60 C71 H71A 120.4
C88 C71 H71A 120.4
C69 C73 C27 118.2(12)
C69 C73 H73A 120.9
C27 C73 H73A 120.9
C65 C74 C26 122.2(11)
C65 C74 H74A 118.9
C26 C74 H74A 118.9
C46 C75 C59 117.5(11)
C46 C75 H75A 121.2
C59 C75 H75A 121.2
C47 C76 C36 123.0(13)
C47 C76 H76A 118.5
C36 C76 H76A 118.5
C62 C77 C81 120.9(12)
C62 C77 H77A 119.5
C81 C77 H77A 119.5
C80 C78 C54 122.4(13)
C80 C78 H78A 118.8
C54 C78 H78A 118.8
C69 C80 C78 119.3(12)
C69 C80 H80A 120.4
C78 C80 H80A 120.4
C50 C81 C77 120.2(12)
C50 C81 H81A 119.9
C77 C81 H81A 119.9
C55 C84 C66 122.4(11)
C55 C84 H84A 118.8
C66 C84 H84A 118.8
C64 C85 C92 122.1(16)
C64 C85 H85A 118.9
C92 C85 H85A 118.9
C92 C86 C67 119.2(15)
C92 C86 H86A 120.4
C67 C86 H86A 120.4
C70 C88 C71 120.8(14)
C70 C88 H88A 119.6
C71 C88 H88A 119.6
F2B B2 F2D 114.1(17)
F2B B2 F2A 104.9(17)
F2D B2 F2A 111.5(14)
F2B B2 F2C 101.6(14)
F2D B2 F2C 113.1(15)
F2A B2 F2C 110.9(18)
C85 C92 C86 119.7(15)
C85 C92 H92A 120.1
C86 C92 H92A 120.1
Cl1B C1S Cl1A 114.9(10)
Cl1B C1S H1SA 108.5
Cl1A C1S H1SA 108.5
Cl1B C1S H1SB 108.5
Cl1A C1S H1SB 108.5
H1SA C1S H1SB 107.5
Cl2A C2S Cl2B 111.3(10)
Cl2A C2S H2SA 109.4
Cl2B C2S H2SA 109.4
Cl2A C2S H2SB 109.4
Cl2B C2S H2SB 109.4
H2SA C2S H2SB 108.0
C58 C4 H4B 108(9)
C58 C4 H4C 105(10)
H4B C4 H4C 111(10)
C58 C4 H4A1 104(8)
H4B C4 H4A1 97(10)
H4C C4 H4A1 130(10)

loop_
_geom_bond_atom_site_label_1
_geom_bond_atom_site_label_2
_geom_bond_distance
Os1 C9 1.833(11)
Os1 C1 2.046(10)
Os1 N1 2.092(9)
Os1 O1 2.135(7)
Os1 P2 2.402(3)
Os1 P1 2.410(3)
P1 C26 1.813(10)
P1 C18 1.842(10)
P1 C16 1.849(10)
P2 C30 1.803(11)
P2 C19 1.822(10)
P2 C22 1.842(11)
P3 C27 1.784(12)
P3 C43 1.797(11)
P3 C2 1.803(10)
P3 C41 1.831(13)
Cl1B C1S 1.702(17)
Cl2B C2S 1.760(17)
Cl2A C2S 1.741(15)
O1 C3 1.434(12)
O1 H4A 0.9300
Cl1A C1S 1.753(15)
O2 C9 1.144(12)
B1 F1D 1.361(18)
B1 F1A 1.340(18)
B1 F1B 1.350(18)
B1 F1C 1.368(17)
F2D B2 1.33(2)
N1 C58 1.111(13)
C15 C61 1.370(15)
C15 C18 1.392(15)
C15 H15A 0.9300
C16 C46 1.382(14)
C16 C39 1.418(15)
C18 C21 1.396(13)
C19 C38 1.425(13)
C19 C32 1.425(14)
C1 C2 1.351(15)
C1 H1A 0.9300
C21 C48 1.397(15)
C21 H21A 0.9300
C22 C55 1.390(15)
C22 C44 1.393(16)
C23 C43 1.381(15)
C23 C62 1.383(15)
C23 H23A 0.9300
C25 C64 1.405(16)
C25 C67 1.424(18)
C25 C3 1.471(16)
C26 C37 1.358(14)
C26 C74 1.397(16)
C27 C54 1.418(15)
C27 C73 1.421(15)
C28 C47 1.353(18)
C28 C40 1.392(16)
C28 H28A 0.9300
C29 C59 1.391(16)
C29 C39 1.392(15)
C29 H29A 0.9300
C30 C40 1.388(15)
C30 C36 1.379(15)
C31 C70 1.374(16)
C31 C41 1.391(16)
C31 H31A 0.9300
C32 C53 1.335(16)
C32 H32A 0.9300
C34 C63 1.395(16)
C34 C38 1.354(15)
C34 H34A 0.9300
C35 C37 1.395(15)
C35 C45 1.339(16)
C35 H35A 0.9300
C36 C76 1.390(16)
C36 H36A 0.9300
C37 H37A 0.9300
C38 H38A 0.9300
C39 H39A 0.9300
C40 H40A 0.9300
C41 C60 1.365(16)
C42 C48 1.372(16)
C42 C61 1.379(15)
C42 H42A 0.9300
C43 C50 1.409(15)
C44 C56 1.409(15)
C44 H44A 0.9300
C45 C65 1.402(17)
C45 H45A 0.9300
C46 C75 1.383(15)
C46 H46A 0.9300
C47 C76 1.351(18)
C47 H47A 0.9300
C48 H48A 0.9300
C50 C81 1.426(16)
C50 H50A 0.9300
C3 C2 1.557(15)
C3 H3A 0.9800
F2C B2 1.352(18)
C53 C63 1.360(16)
C53 H53A 0.9300
C54 C78 1.403(17)
C54 H54A 0.9300
C55 C84 1.377(16)
C55 H55A 0.9300
C56 C66 1.362(17)
C56 H56A 0.9300
C58 C4 1.48(2)
C59 C75 1.412(16)
C59 H59A 0.9300
C60 C71 1.346(16)
C60 H60A 0.9300
C61 H61A 0.9300
C62 C77 1.355(18)
C62 H62A 0.9300
C63 H63A 0.9300
C64 C85 1.293(18)
C64 H64A 0.9300
C65 C74 1.388(15)
C65 H65A 0.9300
C66 C84 1.389(18)
C66 H66A 0.9300
C67 C86 1.46(2)
C67 H67A 0.9300
C69 C80 1.371(18)
C69 C73 1.414(17)
C69 H69A 0.9300
C70 C88 1.361(17)
C70 H70A 0.9300
C71 C88 1.396(18)
C71 H71A 0.9300
C73 H73A 0.9300
C74 H74A 0.9300
C75 H75A 0.9300
C76 H76A 0.9300
C77 C81 1.339(18)
C77 H77A 0.9300
C78 C80 1.373(18)
C78 H78A 0.9300
C80 H80A 0.9300
C81 H81A 0.9300
C84 H84A 0.9300
C85 C92 1.37(2)
C85 H85A 0.9300
C86 C92 1.38(2)
C86 H86A 0.9300
F2B B2 1.312(18)
C88 H88A 0.9300
B2 F2A 1.34(2)
C92 H92A 0.9300
C1S H1SA 0.9700
C1S H1SB 0.9700
C2S H2SA 0.9700
C2S H2SB 0.9700
C4 H4B 0.94(15)
C4 H4C 0.82(15)
C4 H4A1 0.98(14)

loop_
_geom_torsion_atom_site_label_1
_geom_torsion_atom_site_label_2
_geom_torsion_atom_site_label_3
_geom_torsion_atom_site_label_4
_geom_torsion
C9 Os1 P1 C26 -43.6(5)
C1 Os1 P1 C26 54.8(5)
N1 Os1 P1 C26 -142.3(5)
O1 Os1 P1 C26 130.4(4)
P2 Os1 P1 C26 -91.3(8)
C9 Os1 P1 C18 -168.8(5)
C1 Os1 P1 C18 -70.4(5)
N1 Os1 P1 C18 92.5(5)
O1 Os1 P1 C18 5.2(4)
P2 Os1 P1 C18 143.5(8)
C9 Os1 P1 C16 73.2(5)
C1 Os1 P1 C16 171.7(5)
N1 Os1 P1 C16 -25.5(4)
O1 Os1 P1 C16 -112.8(4)
P2 Os1 P1 C16 25.5(9)
C9 Os1 P2 C30 165.1(5)
C1 Os1 P2 C30 66.3(5)
N1 Os1 P2 C30 -96.3(5)
O1 Os1 P2 C30 -9.1(4)
P1 Os1 P2 C30 -147.3(8)
C9 Os1 P2 C19 40.8(5)
C1 Os1 P2 C19 -57.9(5)
N1 Os1 P2 C19 139.5(4)
O1 Os1 P2 C19 -133.3(4)
P1 Os1 P2 C19 88.5(8)
C9 Os1 P2 C22 -75.7(5)
C1 Os1 P2 C22 -174.5(5)
N1 Os1 P2 C22 22.9(5)
O1 Os1 P2 C22 110.1(4)
P1 Os1 P2 C22 -28.1(9)
C9 Os1 O1 C3 -36(3)
C1 Os1 O1 C3 -14.3(7)
N1 Os1 O1 C3 162.1(7)
P2 Os1 O1 C3 74.6(7)
P1 Os1 O1 C3 -110.6(7)
C1 Os1 C9 O2 -101(51)
N1 Os1 C9 O2 82(51)
O1 Os1 C9 O2 -80(52)
P2 Os1 C9 O2 169(100)
P1 Os1 C9 O2 -5(51)
C9 Os1 N1 C58 179(100)
C1 Os1 N1 C58 9(11)
O1 Os1 N1 C58 -3(11)
P2 Os1 N1 C58 91(11)
P1 Os1 N1 C58 -95(11)
C26 P1 C16 C46 68.9(9)
C18 P1 C16 C46 177.5(8)
Os1 P1 C16 C46 -55.9(9)
C26 P1 C16 C39 -115.6(8)
C18 P1 C16 C39 -7.0(9)
Os1 P1 C16 C39 119.6(7)
C61 C15 C18 C21 2.5(16)
C61 C15 C18 P1 179.4(9)
C26 P1 C18 C15 176.3(8)
C16 P1 C18 C15 68.6(9)
Os1 P1 C18 C15 -52.9(9)
C26 P1 C18 C21 -6.9(10)
C16 P1 C18 C21 -114.5(8)
Os1 P1 C18 C21 124.0(7)
C30 P2 C19 C38 -111.6(9)
C22 P2 C19 C38 140.8(9)
Os1 P2 C19 C38 18.9(10)
C30 P2 C19 C32 66.1(9)
C22 P2 C19 C32 -41.5(9)
Os1 P2 C19 C32 -163.4(7)
C9 Os1 C1 C2 -178.9(8)
N1 Os1 C1 C2 -8.9(17)
O1 Os1 C1 C2 3.4(7)
P2 Os1 C1 C2 -91.0(8)
P1 Os1 C1 C2 93.3(8)
C15 C18 C21 C48 -3.7(15)
P1 C18 C21 C48 179.5(8)
C30 P2 C22 C55 -3.2(12)
C19 P2 C22 C55 104.6(11)
Os1 P2 C22 C55 -129.9(10)
C30 P2 C22 C44 -179.6(10)
C19 P2 C22 C44 -71.8(10)
Os1 P2 C22 C44 53.7(10)
C18 P1 C26 C37 -76.6(10)
C16 P1 C26 C37 31.2(11)
Os1 P1 C26 C37 151.8(8)
C18 P1 C26 C74 98.0(10)
C16 P1 C26 C74 -154.3(9)
Os1 P1 C26 C74 -33.7(11)
C43 P3 C27 C54 7.1(11)
C2 P3 C27 C54 -116.1(9)
C41 P3 C27 C54 123.3(9)
C43 P3 C27 C73 -177.9(9)
C2 P3 C27 C73 58.9(10)
C41 P3 C27 C73 -61.7(10)
C19 P2 C30 C40 12.5(10)
C22 P2 C30 C40 118.6(9)
Os1 P2 C30 C40 -118.1(8)
C19 P2 C30 C36 -169.8(8)
C22 P2 C30 C36 -63.8(10)
Os1 P2 C30 C36 59.6(9)
C38 C19 C32 C53 0.2(16)
P2 C19 C32 C53 -177.7(9)
C40 C30 C36 C76 -0.8(16)
P2 C30 C36 C76 -178.6(8)
C74 C26 C37 C35 -1.9(17)
P1 C26 C37 C35 172.9(9)
C45 C35 C37 C26 2.1(18)
C32 C19 C38 C34 1.3(16)
P2 C19 C38 C34 179.1(9)
C63 C34 C38 C19 -2.1(17)
C46 C16 C39 C29 2.4(15)
P1 C16 C39 C29 -173.1(8)
C59 C29 C39 C16 -1.0(17)
C36 C30 C40 C28 0.6(15)
P2 C30 C40 C28 178.3(8)
C47 C28 C40 C30 -1.6(17)
C70 C31 C41 C60 0.7(17)
C70 C31 C41 P3 -178.5(9)
C27 P3 C41 C60 22.6(11)
C43 P3 C41 C60 142.4(10)
C2 P3 C41 C60 -97.1(10)
C27 P3 C41 C31 -158.2(8)
C43 P3 C41 C31 -38.4(10)
C2 P3 C41 C31 82.1(9)
C62 C23 C43 C50 4.7(19)
C62 C23 C43 P3 -174.5(9)
C27 P3 C43 C23 -123.7(11)
C2 P3 C43 C23 -3.0(13)
C41 P3 C43 C23 115.8(11)
C27 P3 C43 C50 57.0(11)
C2 P3 C43 C50 177.8(9)
C41 P3 C43 C50 -63.4(11)
C55 C22 C44 C56 -0.3(19)
P2 C22 C44 C56 176.2(10)
C37 C35 C45 C65 -1.0(19)
C39 C16 C46 C75 -3.2(16)
P1 C16 C46 C75 172.4(9)
C40 C28 C47 C76 2.8(18)
C61 C42 C48 C21 -0.8(19)
C18 C21 C48 C42 2.9(17)
C23 C43 C50 C81 0.8(18)
P3 C43 C50 C81 -179.9(9)
Os1 O1 C3 C25 147.8(7)
Os1 O1 C3 C2 19.1(10)
C64 C25 C3 O1 -83.3(13)
C67 C25 C3 O1 97.1(12)
C64 C25 C3 C2 35.8(17)
C67 C25 C3 C2 -143.9(11)
C19 C32 C53 C63 -1.0(18)
C73 C27 C54 C78 -0.6(17)
P3 C27 C54 C78 174.3(9)
C44 C22 C55 C84 0.8(19)
P2 C22 C55 C84 -175.5(11)
C22 C44 C56 C66 2(2)
Os1 C1 C2 C3 6.5(13)
Os1 C1 C2 P3 176.2(5)
O1 C3 C2 C1 -15.8(13)
C25 C3 C2 C1 -140.3(11)
O1 C3 C2 P3 174.3(7)
C25 C3 C2 P3 49.8(14)
C27 P3 C2 C1 -154.8(8)
C43 P3 C2 C1 82.9(10)
C41 P3 C2 C1 -32.9(10)
C27 P3 C2 C3 15.0(10)
C43 P3 C2 C3 -107.3(9)
C41 P3 C2 C3 136.9(9)
Os1 N1 C58 C4 -49(52)
C39 C29 C59 C75 0.4(18)
C31 C41 C60 C71 -1.2(18)
P3 C41 C60 C71 178.0(10)
C18 C15 C61 C42 -0.3(17)
C48 C42 C61 C15 -0.5(18)
C43 C23 C62 C77 -7(2)
C38 C34 C63 C53 1.3(17)
C32 C53 C63 C34 0.2(18)
C67 C25 C64 C85 -0.1(19)
C3 C25 C64 C85 -179.8(13)
C35 C45 C65 C74 0(2)
C44 C56 C66 C84 -4(2)
C64 C25 C67 C86 0.9(18)
C3 C25 C67 C86 -179.4(12)
C41 C31 C70 C88 -0.3(18)
C41 C60 C71 C88 1(2)
C80 C69 C73 C27 -5(2)
C54 C27 C73 C69 3.1(17)
P3 C27 C73 C69 -172.1(9)
C45 C65 C74 C26 1(2)
C37 C26 C74 C65 0.5(18)
P1 C26 C74 C65 -174.4(10)
C16 C46 C75 C59 2.5(17)
C29 C59 C75 C46 -1.1(17)
C28 C47 C76 C36 -3.1(19)
C30 C36 C76 C47 2.1(18)
C23 C62 C77 C81 3(2)
C27 C54 C78 C80 0.2(19)
C73 C69 C80 C78 5(2)
C54 C78 C80 C69 -2(2)
C43 C50 C81 C77 -4.9(19)
C62 C77 C81 C50 3(2)
C22 C55 C84 C66 -3(2)
C56 C66 C84 C55 4(2)
C25 C64 C85 C92 -2(2)
C25 C67 C86 C92 1(2)
C31 C70 C88 C71 0(2)
C60 C71 C88 C70 -1(2)
C64 C85 C92 C86 4(2)
C67 C86 C92 C85 -3(2)
